data_5910303
loop_
_publ_author_name
'Wyckoff, R. W. G.'

_publ_section_title
;
Pages 15 & 17 from the Structure of Crystals, vol. 3 by Wyckoff R W G. 
published by Interscience Publishers, Inc. in 1951 
;
_journal_name_full 'The Structure of Crystals'
_journal_page_first 15
_journal_page_last 17
_journal_volume 3
_journal_year 1951
_chemical_formula_structural TaBO4
_chemical_formula_sum 'B O4 Ta'
_space_group_IT_number 141
_symmetry_cell_setting tetragonal
_symmetry_Int_Tables_number 141
_symmetry_space_group_name_Hall '-I 4bd 2'
_symmetry_space_group_name_H-M 'I 41/a m d :2'
_audit_creation_date 2006-30-06
_audit_creation_method
;
Pages 15 & 17 from the Structure of Crystals, vol. 3 by Wyckoff R W G. 
published by Interscience Publishers, Inc. in 1951 
;
_audit_update_record 'created by Girish Upreti, Portland State University'
_cell_angle_alpha 90
_cell_angle_beta 90
_cell_angle_gamma 90
_cell_length_a 6.213
_cell_length_b 6.213
_cell_length_c 5.486
_cell_volume 211.767
_cod_original_sg_symbol_H-M 'I 41/a m d'
_cod_original_formula_sum 'Ta B O4'
_cod_database_code 5910303

loop_
_symmetry_equiv_pos_as_xyz
x,y,z
-y+1/4,x+3/4,z+1/4
y+1/4,-x+1/4,z+3/4
x,-y,-z
-x,y+1/2,-z
-x,-y+1/2,z
y+1/4,x+3/4,-z+1/4
-y+1/4,-x+1/4,-z+3/4
-x,-y,-z
y+3/4,-x+1/4,-z+3/4
-y+3/4,x+3/4,-z+1/4
-x,y,z
x,-y+1/2,z
x,y+1/2,-z
-y+3/4,-x+1/4,z+3/4
y+3/4,x+3/4,z+1/4
x+1/2,y+1/2,z+1/2
-y+3/4,x+1/4,z+3/4
y+3/4,-x+3/4,z+1/4
x+1/2,-y+1/2,-z+1/2
-x+1/2,y,-z+1/2
-x+1/2,-y,z+1/2
y+3/4,x+1/4,-z+3/4
-y+3/4,-x+3/4,-z+1/4
-x+1/2,-y+1/2,-z+1/2
y+1/4,-x+3/4,-z+1/4
-y+1/4,x+1/4,-z+3/4
-x+1/2,y+1/2,z+1/2
x+1/2,-y,z+1/2
x+1/2,y,-z+1/2
-y+1/4,-x+3/4,z+1/4
y+1/4,x+1/4,z+3/4

loop_
_atom_site_fract_x
_atom_site_fract_y
_atom_site_fract_z
_atom_site_label
0.00000 0.00000 0.00000 Ta1
0.00000 0.50000 0.25000 Ta2
0.50000 0.00000 0.75000 Ta3
0.50000 0.50000 0.50000 Ta4
0.00000 0.00000 0.50000 B1
0.00000 0.50000 0.75000 B2
0.50000 0.00000 0.25000 B3
0.50000 0.50000 0.00000 B4
0.00000 0.17000 0.32000 O1
0.00000 -0.17000 0.32000 O2
0.17000 0.00000 -0.32000 O3
-0.17000 0.00000 -0.32000 O4
0.00000 0.67000 -0.07000 O5
0.00000 0.33000 -0.07000 O6
-0.17000 0.50000 0.57000 O7
0.17000 0.50000 0.57000 O8
